data_2011036
loop_
_publ_author_name
'Schulze-Matth\"ai, Kerstin'
'Bendig, J\"urgen'
'Neubauer, Petra'
'Ziemer, Burkhard'

_publ_section_title
;
 Dimethylphenylsulfonium trifluoromethanesulfonate and
 methyldiphenylsulfonium trifluoromethanesulfonate
;
_journal_issue 6
_journal_name_full 'Acta Crystallographica Section C'
_journal_page_first e257
_journal_page_last e258
_journal_paper_doi 10.1107/S0108270100006077
_journal_volume 56
_journal_year 2000
_chemical_formula_iupac 'C13 H13 S 1+, C F3 S O3 1-'
_chemical_formula_moiety 'C13 H13 S 1+, F3 C S O3 1-'
_chemical_formula_sum 'C14 H13 F3 O3 S2'
_chemical_formula_weight 350.36
_chemical_melting_point 370.0(10)
_chemical_name_systematic
;
 Methyldiphenylsulfonium trifluoromethansulfonate
;
_space_group_IT_number 14
_symmetry_cell_setting monoclinic
_symmetry_space_group_name_Hall '-P 2ybc'
_symmetry_space_group_name_H-M 'P 1 21/c 1'
_audit_creation_method SHELXL-97
_cell_angle_alpha 90.00
_cell_angle_beta 113.552(8)
_cell_angle_gamma 90.00
_cell_formula_units_Z 4
_cell_length_a 12.5122(13)
_cell_length_b 9.0284(6)
_cell_length_c 15.3932(14)
_cell_measurement_reflns_used 116
_cell_measurement_temperature 180(2)
_cell_measurement_theta_max 15.0
_cell_measurement_theta_min 14.1
_cell_volume 1594.0(3)
_computing_cell_refinement STADI4-1.06
_computing_data_collection 'STADI4-1.06 (Stoe & Cie, 1997)'
_computing_data_reduction 'XRED-1.07 (Stoe & Cie, 1997)'
_computing_molecular_graphics 'XSTEP-2.18 (Stoe, 1997)'
_computing_publication_material SHELXL97
_computing_structure_refinement 'SHELXL97 (Sheldrick, 1997)'
_computing_structure_solution 'SHELXS97 (Sheldrick, 1990)'
_diffrn_ambient_temperature 180(2)
_diffrn_measured_fraction_theta_full .999
_diffrn_measured_fraction_theta_max .999
_diffrn_measurement_device 'Stoe Stadi-4'
_diffrn_measurement_method '2\q/\w scan, ratio = 1.0, width (\w) = 1.35-1.5\%'
_diffrn_radiation_monochromator 'planar graphite'
_diffrn_radiation_source 'fine-focus sealed X-ray tube'
_diffrn_radiation_type MoK\a
_diffrn_radiation_wavelength .71073
_diffrn_reflns_av_R_equivalents .024
_diffrn_reflns_av_sigmaI/netI .0242
_diffrn_reflns_limit_h_max 16
_diffrn_reflns_limit_h_min -16
_diffrn_reflns_limit_k_max 11
_diffrn_reflns_limit_k_min 0
_diffrn_reflns_limit_l_max 19
_diffrn_reflns_limit_l_min -19
_diffrn_reflns_number 5742
_diffrn_reflns_theta_full 27.03
_diffrn_reflns_theta_max 27.03
_diffrn_reflns_theta_min 1.78
_diffrn_standards_decay_% 2.4
_diffrn_standards_interval_time 120
_diffrn_standards_number 3
_exptl_absorpt_coefficient_mu .373
_exptl_absorpt_correction_T_max .836
_exptl_absorpt_correction_T_min .712
_exptl_absorpt_correction_type '\y scan (North et al., 1968)'
_exptl_absorpt_process_details
;
 see publ_section_exptl_prep
;
_exptl_crystal_colour colorless
_exptl_crystal_density_diffrn 1.460
_exptl_crystal_density_meas ?
_exptl_crystal_density_method none
_exptl_crystal_description block
_exptl_crystal_F_000 720
_exptl_crystal_size_max .98
_exptl_crystal_size_mid .76
_exptl_crystal_size_min .50
_refine_diff_density_max .439
_refine_diff_density_min -.367
_refine_ls_extinction_coef .0108(12)
_refine_ls_extinction_method SHELXL97
_refine_ls_goodness_of_fit_ref 1.066
_refine_ls_hydrogen_treatment refall
_refine_ls_matrix_type full
_refine_ls_number_parameters 252
_refine_ls_number_reflns 3480
_refine_ls_number_restraints 0
_refine_ls_restrained_S_all 1.066
_refine_ls_R_factor_all .036
_refine_ls_R_factor_gt .031
_refine_ls_shift/su_max .007
_refine_ls_shift/su_mean .001
_refine_ls_structure_factor_coef Fsqd
_refine_ls_weighting_details 'calc w = 1/[\s^2^(Fo^2^)+(0.0376P)^2^+0.6612P] where P = (Fo^2^+2Fc^2^)/3'
_refine_ls_weighting_scheme calc
_refine_ls_wR_factor_ref .082
_reflns_number_gt 3137
_reflns_number_total 3480
_reflns_threshold_expression I>2\s(I)
_cod_data_source_file qa0284.cif
_cod_data_source_block II
_cod_depositor_comments
;
The following automatic conversions were performed:
'_symmetry_cell_setting' value 'Monoclinic' changed to 'monoclinic'
according to '/home/saulius/struct/CIF-dictionaries/cif_core.dic'
dictionary named 'cif_core.dic' version 2.4.1 from 2010-06-29.

Automatic conversion script
Id: cif_fix_enum 1527 2010-12-29 10:47:43Z saulius 

The following automatic conversions were performed:

'_symmetry_cell_setting' value 'Monoclinic' changed to 'monoclinic'
according to /home/saulius/struct/CIF-dictionaries/cif_core.dic
dictionary named 'cif_core.dic' version 2.4.1 from 2010-06-29.

Automatic conversion script
Id: cif_fix_values 1715 2011-07-08 13:25:40Z adriana 

The following automatic conversions were performed:

'_exptl_crystal_density_meas' value 'not measured' was changed to '?'
- the value is perceived as not measured.

Automatic conversion script
Id: cif_fix_values 3008 2015-01-20 13:52:24Z robertas 
;
_cod_original_cell_volume 1594.0(2)
_cod_original_sg_symbol_H-M 'P 21/c'
_cod_database_code 2011036
_cod_database_fobs_code 2011036

loop_
_symmetry_equiv_pos_as_xyz
'x, y, z'
'-x, y+1/2, -z+1/2'
'-x, -y, -z'
'x, -y-1/2, z-1/2'

loop_
_atom_site_label
_atom_site_fract_x
_atom_site_fract_y
_atom_site_fract_z
_atom_site_U_iso_or_equiv
_atom_site_adp_type
_atom_site_calc_flag
_atom_site_refinement_flags
_atom_site_occupancy
_atom_site_disorder_assembly
_atom_site_disorder_group
_atom_site_type_symbol
C1 .68155(12) .49379(16) .73609(10) .0278(3) Uani d . 1 . . C
C2 .64715(15) .5795(2) .79453(13) .0456(4) Uani d . 1 . . C
H2 .702(2) .614(3) .8565(17) .058(6) Uiso d . 1 . . H
C3 .53013(17) .6165(3) .76442(17) .0615(6) Uani d . 1 . . C
H3 .503(3) .673(4) .802(2) .098(10) Uiso d . 1 . . H
C4 .45133(17) .5695(3) .67772(16) .0591(6) Uani d . 1 . . C
H4 .372(3) .599(4) .655(2) .096(10) Uiso d . 1 . . H
C5 .48592(17) .4834(3) .61997(15) .0539(5) Uani d . 1 . . C
H5 .433(2) .447(3) .5640(19) .072(8) Uiso d . 1 . . H
C6 .60282(15) .4451(2) .64852(12) .0401(4) Uani d . 1 . . C
H6 .6300(18) .386(3) .6092(15) .052(6) Uiso d . 1 . . H
C7 .84419(12) .28788(15) .84885(9) .0240(3) Uani d . 1 . . C
C8 .83605(14) .30799(17) .93553(11) .0326(3) Uani d . 1 . . C
H8 .8235(16) .402(2) .9556(14) .041(5) Uiso d . 1 . . H
C9 .84478(15) .1847(2) .99144(12) .0387(4) Uani d . 1 . . C
H9 .8398(18) .197(2) 1.0515(16) .050(6) Uiso d . 1 . . H
C10 .85987(14) .04515(19) .96078(13) .0399(4) Uani d . 1 . . C
H10 .8662(18) -.033(3) .9991(16) .052(6) Uiso d . 1 . . H
C11 .86846(16) .02784(18) .87498(14) .0411(4) Uani d . 1 . . C
H11 .8772(17) -.067(2) .8544(15) .047(6) Uiso d . 1 . . H
C12 .86120(13) .14903(17) .81806(11) .0323(3) Uani d . 1 . . C
H12 .8644(17) .136(2) .7560(15) .045(5) Uiso d . 1 . . H
C13 .91564(13) .58193(16) .84189(11) .0284(3) Uani d . 1 . . C
H13A .9941(18) .545(2) .8673(14) .046(5) Uiso d . 1 . . H
H13B .8927(16) .603(2) .8929(13) .036(5) Uiso d . 1 . . H
H13C .9062(18) .663(2) .8013(15) .046(5) Uiso d . 1 . . H
C14 .67973(16) .5954(2) 1.08493(14) .0461(4) Uani d . 1 . . C
O1 .83674(11) .65414(14) 1.02169(8) .0409(3) Uani d . 1 . . O
O2 .78743(12) .84488(12) 1.11079(9) .0416(3) Uani d . 1 . . O
O3 .89716(10) .62889(14) 1.19154(8) .0396(3) Uani d . 1 . . O
S1 .82880(3) .43621(4) .76829(2) .02407(11) Uani d . 1 . . S
S2 .81527(3) .69194(4) 1.10427(3) .02840(11) Uani d . 1 . . S
F1 .69149(12) .45006(14) 1.07622(11) .0716(4) Uani d . 1 . . F
F2 .59314(11) .6417(2) 1.00716(10) .0776(4) Uani d . 1 . . F
F3 .64850(12) .61477(18) 1.15668(11) .0712(4) Uani d . 1 . . F

loop_
_atom_site_aniso_label
_atom_site_aniso_U_11
_atom_site_aniso_U_22
_atom_site_aniso_U_33
_atom_site_aniso_U_12
_atom_site_aniso_U_13
_atom_site_aniso_U_23
C1 .0273(7) .0286(7) .0269(7) .0009(5) .0101(5) .0055(6)
C2 .0338(8) .0625(12) .0375(9) .0103(8) .0112(7) -.0079(8)
C3 .0395(10) .0867(17) .0574(12) .0205(10) .0182(9) -.0049(12)
C4 .0293(9) .0810(15) .0608(12) .0086(9) .0113(8) .0113(11)
C5 .0381(9) .0658(13) .0421(10) -.0066(9) -.0004(8) .0062(9)
C6 .0398(8) .0432(9) .0316(8) -.0037(7) .0082(7) .0008(7)
C7 .0270(6) .0214(6) .0237(6) -.0001(5) .0103(5) .0018(5)
C8 .0441(8) .0285(7) .0280(7) -.0021(6) .0172(6) -.0005(6)
C9 .0433(9) .0437(9) .0299(8) -.0036(7) .0156(7) .0074(7)
C10 .0365(8) .0329(8) .0449(9) -.0001(6) .0106(7) .0164(7)
C11 .0480(9) .0231(7) .0513(10) .0054(7) .0190(8) .0035(7)
C12 .0365(8) .0268(7) .0348(8) .0037(6) .0154(6) -.0021(6)
C13 .0313(7) .0235(7) .0312(7) -.0023(5) .0134(6) -.0010(6)
C14 .0437(9) .0497(10) .0501(10) -.0052(8) .0241(8) .0016(8)
O1 .0562(7) .0417(6) .0360(6) -.0027(5) .0301(5) -.0112(5)
O2 .0656(8) .0262(5) .0446(7) .0076(5) .0342(6) .0001(5)
O3 .0435(6) .0400(6) .0373(6) .0054(5) .0183(5) .0054(5)
S1 .03032(18) .02215(17) .02248(17) .00127(12) .01343(13) .00022(12)
S2 .0386(2) .02456(18) .02900(19) .00139(13) .02077(15) -.00184(13)
F1 .0772(9) .0451(7) .0971(11) -.0236(6) .0398(8) -.0103(7)
F2 .0426(6) .1044(12) .0718(9) -.0079(7) .0080(6) .0165(8)
F3 .0673(8) .0906(10) .0806(9) -.0072(7) .0559(7) .0052(8)

loop_
_atom_type_symbol
_atom_type_description
_atom_type_scat_dispersion_real
_atom_type_scat_dispersion_imag
_atom_type_scat_source
C C .0033 .0016 'International Tables Vol C Tables 4.2.6.8 and 6.1.1.4'
H H .0000 .0000 'International Tables Vol C Tables 4.2.6.8 and 6.1.1.4'
O O .0106 .0060 'International Tables Vol C Tables 4.2.6.8 and 6.1.1.4'
S S .1246 .1234 'International Tables Vol C Tables 4.2.6.8 and 6.1.1.4'
F F .0171 .0103 'International Tables Vol C Tables 4.2.6.8 and 6.1.1.4'

loop_
_geom_angle_atom_site_label_1
_geom_angle_atom_site_label_2
_geom_angle_atom_site_label_3
_geom_angle
C2 C1 C6 121.79(15)
C2 C1 S1 122.63(12)
C6 C1 S1 115.58(12)
C1 C2 C3 118.64(17)
C1 C2 H2 122.3(14)
C3 C2 H2 119.1(14)
C4 C3 C2 120.2(2)
C4 C3 H3 118.5(19)
C2 C3 H3 121.3(19)
C3 C4 C5 120.96(18)
C3 C4 H4 120.9(19)
C5 C4 H4 118.1(19)
C4 C5 C6 119.93(18)
C4 C5 H5 121.2(17)
C6 C5 H5 118.8(17)
C1 C6 C5 118.49(18)
C1 C6 H6 119.6(12)
C5 C6 H6 121.9(12)
C12 C7 C8 121.77(13)
C12 C7 S1 115.47(11)
C8 C7 S1 122.73(11)
C9 C8 C7 118.27(15)
C9 C8 H8 120.4(12)
C7 C8 H8 121.3(12)
C10 C9 C8 120.49(15)
C10 C9 H9 120.5(13)
C8 C9 H9 119.0(14)
C11 C10 C9 120.27(15)
C11 C10 H10 121.0(14)
C9 C10 H10 118.6(14)
C10 C11 C12 120.53(16)
C10 C11 H11 119.5(13)
C12 C11 H11 119.9(13)
C11 C12 C7 118.64(15)
C11 C12 H12 120.5(12)
C7 C12 H12 120.8(12)
S1 C13 H13A 105.3(12)
S1 C13 H13B 111.1(11)
H13A C13 H13B 109.1(16)
S1 C13 H13C 105.5(13)
H13A C13 H13C 112.3(18)
H13B C13 H13C 113.2(17)
F2 C14 F3 107.81(16)
F2 C14 F1 107.70(18)
F3 C14 F1 107.19(17)
F2 C14 S2 111.67(14)
F3 C14 S2 111.51(14)
F1 C14 S2 110.76(14)
C7 S1 C1 102.98(6)
C7 S1 C13 104.01(7)
C1 S1 C13 105.06(7)
O2 S2 O1 115.14(7)
O2 S2 O3 114.59(8)
O1 S2 O3 114.51(7)
O2 S2 C14 103.60(9)
O1 S2 C14 103.40(8)
O3 S2 C14 103.40(8)

loop_
_geom_bond_atom_site_label_1
_geom_bond_atom_site_label_2
_geom_bond_site_symmetry_2
_geom_bond_distance
_geom_bond_publ_flag
C1 C2 . 1.380(2) ?
C1 C6 . 1.386(2) ?
C1 S1 . 1.7835(14) ?
C2 C3 . 1.388(3) ?
C2 H2 . .98(2) ?
C3 C4 . 1.372(3) ?
C3 H3 . .93(3) ?
C4 C5 . 1.374(3) ?
C4 H4 . .94(3) ?
C5 C6 . 1.392(3) ?
C5 H5 . .91(3) ?
C6 H6 . .97(2) ?
C7 C12 . 1.386(2) ?
C7 C8 . 1.390(2) ?
C7 S1 . 1.7826(14) ?
C8 C9 . 1.385(2) ?
C8 H8 . .94(2) ?
C9 C10 . 1.384(3) ?
C9 H9 . .96(2) ?
C10 C11 . 1.376(3) ?
C10 H10 . .91(2) ?
C11 C12 . 1.382(2) ?
C11 H11 . .94(2) ?
C12 H12 . .98(2) ?
C13 S1 . 1.7920(15) ?
C13 H13A . .96(2) ?
C13 H13B . .96(2) ?
C13 H13C . .94(2) ?
C14 F2 . 1.321(2) ?
C14 F3 . 1.322(2) ?
C14 F1 . 1.333(2) ?
C14 S2 . 1.8224(19) ?
O1 S2 . 1.4413(11) ?
O2 S2 . 1.4373(11) ?
O3 S2 . 1.4418(12) ?

loop_
_geom_torsion_atom_site_label_1
_geom_torsion_atom_site_label_2
_geom_torsion_atom_site_label_3
_geom_torsion_atom_site_label_4
_geom_torsion
C6 C1 C2 C3 .5(3)
S1 C1 C2 C3 -178.65(17)
C1 C2 C3 C4 -.7(4)
C2 C3 C4 C5 1.1(4)
C3 C4 C5 C6 -1.2(4)
C2 C1 C6 C5 -.6(3)
S1 C1 C6 C5 178.61(14)
C4 C5 C6 C1 .9(3)
C12 C7 C8 C9 -.3(2)
S1 C7 C8 C9 177.53(12)
C7 C8 C9 C10 -.7(2)
C8 C9 C10 C11 1.2(3)
C9 C10 C11 C12 -.5(3)
C10 C11 C12 C7 -.5(3)
C8 C7 C12 C11 .9(2)
S1 C7 C12 C11 -177.06(13)
C12 C7 S1 C1 113.77(12)
C8 C7 S1 C1 -64.21(14)
C12 C7 S1 C13 -136.82(12)
C8 C7 S1 C13 45.19(14)
C2 C1 S1 C7 77.47(16)
C6 C1 S1 C7 -101.72(13)
C2 C1 S1 C13 -31.15(16)
C6 C1 S1 C13 149.67(12)
F2 C14 S2 O2 59.26(16)
F3 C14 S2 O2 -61.43(16)
F1 C14 S2 O2 179.29(14)
F2 C14 S2 O1 -61.21(16)
F3 C14 S2 O1 178.11(14)
F1 C14 S2 O1 58.82(16)
F2 C14 S2 O3 179.11(14)
F3 C14 S2 O3 58.43(16)
F1 C14 S2 O3 -60.86(16)

loop_
_cod_related_entry_id
_cod_related_entry_database
_cod_related_entry_code
1 ChemSpider 16124776
